data_7158282
loop_
_publ_author_name
'Chinnabattigalla, Sreenivasulu'
'Choudhury, Aditya'
'Gedu, Satyanarayana'

_publ_section_title
;
 [Pd]-Catalyzed <i>para</i>-selective allylation of phenols: access to
 4-[(<i>E</i>)-3-aryl/alkylprop-2-enyl]phenols.
;
_journal_issue 38
_journal_name_full 'Organic &amp; biomolecular chemistry'
_journal_page_first 8259
_journal_page_last 8263
_journal_paper_doi 10.1039/d1ob01489g
_journal_volume 19
_journal_year 2021
_chemical_formula_moiety 'C19 H22 O4'
_chemical_formula_sum 'C19 H22 O4'
_chemical_formula_weight 314.36
_space_group_crystal_system triclinic
_space_group_IT_number 2
_space_group_name_Hall '-P 1'
_space_group_name_H-M_alt 'P -1'
_atom_sites_solution_hydrogens geom
_atom_sites_solution_primary dual
_audit_creation_date 2021-03-11
_audit_creation_method
;
Olex2 1.2
(compiled 2018.05.29 svn.r3508 for OlexSys, GUI svn.r5506)
;
_audit_update_record
;
2021-04-14 deposited with the CCDC.	2021-09-06 downloaded from the CCDC.
;
_cell_angle_alpha 72.4800(10)
_cell_angle_beta 75.8640(10)
_cell_angle_gamma 69.7340(10)
_cell_formula_units_Z 2
_cell_length_a 8.4709(3)
_cell_length_b 9.9830(3)
_cell_length_c 11.1522(4)
_cell_measurement_reflns_used 4623
_cell_measurement_temperature 298
_cell_measurement_theta_max 25.53
_cell_measurement_theta_min 2.59
_cell_volume 833.28(5)
_computing_cell_refinement 'SAINT V8.40A (?, 2016)'
_computing_data_reduction 'SAINT V8.40A (?, 2016)'
_computing_molecular_graphics 'Olex2 (Dolomanov et al., 2009)'
_computing_publication_material 'Olex2 (Dolomanov et al., 2009)'
_computing_structure_refinement 'ShelXL (Sheldrick, 2015)'
_computing_structure_solution 'ShelXT (Sheldrick, 2015)'
_diffrn_ambient_temperature 298
_diffrn_measured_fraction_theta_full 0.996
_diffrn_measured_fraction_theta_max 0.996
_diffrn_measurement_device_type 'Bruker APEX-II CCD'
_diffrn_measurement_method '\f and \w scans'
_diffrn_radiation_type MoK\a
_diffrn_radiation_wavelength 0.71073
_diffrn_reflns_av_R_equivalents 0.0474
_diffrn_reflns_av_unetI/netI 0.0344
_diffrn_reflns_Laue_measured_fraction_full 0.996
_diffrn_reflns_Laue_measured_fraction_max 0.996
_diffrn_reflns_limit_h_max 10
_diffrn_reflns_limit_h_min -10
_diffrn_reflns_limit_k_max 12
_diffrn_reflns_limit_k_min -12
_diffrn_reflns_limit_l_max 14
_diffrn_reflns_limit_l_min -14
_diffrn_reflns_number 19020
_diffrn_reflns_point_group_measured_fraction_full 0.996
_diffrn_reflns_point_group_measured_fraction_max 0.996
_diffrn_reflns_theta_full 25.242
_diffrn_reflns_theta_max 27.139
_diffrn_reflns_theta_min 1.939
_diffrn_standards_number 0
_exptl_absorpt_coefficient_mu 0.087
_exptl_absorpt_correction_T_max 0.7455
_exptl_absorpt_correction_T_min 0.6965
_exptl_crystal_colour 'clear whiteish white'
_exptl_crystal_colour_lustre clear
_exptl_crystal_colour_modifier whiteish
_exptl_crystal_colour_primary white
_exptl_crystal_density_diffrn 1.253
_exptl_crystal_description irregular
_exptl_crystal_F_000 336
_exptl_crystal_size_max 0.09
_exptl_crystal_size_mid 0.08
_exptl_crystal_size_min 0.06
_refine_diff_density_max 0.194
_refine_diff_density_min -0.167
_refine_diff_density_rms 0.031
_refine_ls_extinction_method none
_refine_ls_goodness_of_fit_ref 1.039
_refine_ls_hydrogen_treatment constr
_refine_ls_matrix_type full
_refine_ls_number_parameters 213
_refine_ls_number_reflns 3672
_refine_ls_number_restraints 0
_refine_ls_restrained_S_all 1.039
_refine_ls_R_factor_all 0.0734
_refine_ls_R_factor_gt 0.0454
_refine_ls_shift/su_max 0.000
_refine_ls_shift/su_mean 0.000
_refine_ls_structure_factor_coef Fsqd
_refine_ls_weighting_details 'w=1/[\s^2^(Fo^2^)+(0.0548P)^2^+0.1381P] where P=(Fo^2^+2Fc^2^)/3'
_refine_ls_weighting_scheme calc
_refine_ls_wR_factor_gt 0.1116
_refine_ls_wR_factor_ref 0.1253
_reflns_Friedel_coverage 0.000
_reflns_number_gt 2539
_reflns_number_total 3672
_reflns_threshold_expression 'I > 2\s(I)'
_cod_data_source_file d1ob01489g2.cif
_cod_data_source_block mo_c19h22o4_1_0m
_cod_depositor_comments 'Adding full bibliography for 7158281--7158283.cif.'
_cod_database_code 7158282
_shelx_shelxl_version_number 2018/3
_shelx_space_group_comment
;
The symmetry employed for this shelxl refinement is uniquely defined
by the following loop, which should always be used as a source of
symmetry information in preference to the above space-group names.
They are only intended as comments.
;
_shelx_estimated_absorpt_t_max 0.995
_shelx_estimated_absorpt_t_min 0.992
_olex2_refinement_description
;
1. Fixed Uiso
 At 1.2 times of:
  All C(H) groups, All C(H,H) groups
 At 1.5 times of:
  All C(H,H,H) groups, All O(H) groups
2.a Secondary CH2 refined with riding coordinates:
 C00J(H00C,H00D)
2.b Aromatic/amide H refined with riding coordinates:
 C006(H006), C00A(H00A), C00B(H00B), C00E(H00E), C00F(H00F), C00G(H00G),
 C00I(H00I)
2.c Idealised Me refined as rotating group:
 C00K(H00H,H00J,H00K), C00L(H00L,H00M,H00N), C00M(H00O,H00P,H00Q), C00N(H00R,
 H00S,H00T)
2.d Idealised tetrahedral OH refined as rotating group:
 O002(H002)
;
_olex2_submission_special_instructions 'No special instructions were received'

loop_
_space_group_symop_operation_xyz
'x, y, z'
'-x, -y, -z'

loop_
_atom_site_label
_atom_site_type_symbol
_atom_site_fract_x
_atom_site_fract_y
_atom_site_fract_z
_atom_site_U_iso_or_equiv
_atom_site_adp_type
_atom_site_occupancy
_atom_site_site_symmetry_order
_atom_site_calc_flag
_atom_site_refinement_flags_posn
_atom_site_refinement_flags_adp
_atom_site_refinement_flags_occupancy
_atom_site_disorder_assembly
_atom_site_disorder_group
O001 O 0.00414(15) 0.68226(12) 0.13304(10) 0.0542(3) Uani 1 1 d . . . . .
O002 O 0.88136(14) 0.62258(13) 0.83869(12) 0.0576(3) Uani 1 1 d . . . . .
H002 H 0.906178 0.532608 0.856936 0.086 Uiso 1 1 calc GR . . . .
O003 O 0.25859(15) 0.78929(13) 0.11104(10) 0.0567(3) Uani 1 1 d . . . . .
O004 O -0.20935(16) 0.64015(14) 0.35178(12) 0.0641(4) Uani 1 1 d . . . . .
C005 C 0.1635(2) 0.76797(16) 0.22933(14) 0.0432(4) Uani 1 1 d . . . . .
C006 C 0.1928(2) 0.79423(16) 0.33562(14) 0.0432(4) Uani 1 1 d . . . . .
H006 H 0.283142 0.829876 0.329479 0.052 Uiso 1 1 calc R . . . .
C007 C 0.08735(19) 0.76740(16) 0.45201(14) 0.0431(4) Uani 1 1 d . . . . .
C008 C 0.0283(2) 0.71411(16) 0.23839(14) 0.0442(4) Uani 1 1 d . . . . .
C009 C 0.4452(2) 0.66303(16) 0.80189(14) 0.0435(4) Uani 1 1 d . . . . .
C00A C 0.2069(2) 0.86485(17) 0.58134(15) 0.0489(4) Uani 1 1 d . . . . .
H00A H 0.272943 0.904162 0.508533 0.059 Uiso 1 1 calc R . . . .
C00B C 0.6674(2) 0.83003(17) 0.75350(15) 0.0501(4) Uani 1 1 d . . . . .
H00B H 0.740943 0.886492 0.737049 0.060 Uiso 1 1 calc R . . . .
C00C C 0.3916(2) 0.81407(16) 0.74513(13) 0.0440(4) Uani 1 1 d . . . . .
C00D C 0.7198(2) 0.68152(16) 0.80896(14) 0.0436(4) Uani 1 1 d . . . . .
C00E C 0.6086(2) 0.59966(16) 0.83289(14) 0.0438(4) Uani 1 1 d . . . . .
H00E H 0.643896 0.499670 0.870674 0.053 Uiso 1 1 calc R . . . .
C00F C 0.1111(2) 0.79313(18) 0.56853(15) 0.0491(4) Uani 1 1 d . . . . .
H00F H 0.049533 0.752801 0.643626 0.059 Uiso 1 1 calc R . . . .
C00G C 0.5055(2) 0.89424(17) 0.72263(15) 0.0502(4) Uani 1 1 d . . . . .
H00G H 0.471358 0.994485 0.685529 0.060 Uiso 1 1 calc R . . . .
C00H C -0.0776(2) 0.68836(16) 0.35389(15) 0.0458(4) Uani 1 1 d . . . . .
C00I C -0.0465(2) 0.71289(17) 0.46021(14) 0.0470(4) Uani 1 1 d . . . . .
H00I H -0.115596 0.692768 0.538037 0.056 Uiso 1 1 calc R . . . .
C00J C 0.2171(2) 0.88792(18) 0.70633(16) 0.0536(4) Uani 1 1 d . . . . .
H00C H 0.134242 0.849803 0.772133 0.064 Uiso 1 1 calc R . . . .
H00D H 0.187192 0.992553 0.699880 0.064 Uiso 1 1 calc R . . . .
C00K C 0.3291(2) 0.56888(19) 0.83088(18) 0.0643(5) Uani 1 1 d . . . . .
H00H H 0.221925 0.614037 0.877128 0.096 Uiso 1 1 calc GR . . . .
H00J H 0.380317 0.473514 0.881324 0.096 Uiso 1 1 calc GR . . . .
H00K H 0.310985 0.558948 0.752709 0.096 Uiso 1 1 calc GR . . . .
C00L C 0.3988(2) 0.8428(2) 0.09440(18) 0.0651(5) Uani 1 1 d . . . . .
H00L H 0.458323 0.846892 0.008884 0.098 Uiso 1 1 calc GR . . . .
H00M H 0.474500 0.778362 0.153220 0.098 Uiso 1 1 calc GR . . . .
H00N H 0.358528 0.939575 0.109795 0.098 Uiso 1 1 calc GR . . . .
C00M C -0.1066(3) 0.8020(2) 0.05696(19) 0.0766(6) Uani 1 1 d . . . . .
H00O H -0.122869 0.770687 -0.011374 0.115 Uiso 1 1 calc GR . . . .
H00P H -0.056986 0.881401 0.022509 0.115 Uiso 1 1 calc GR . . . .
H00Q H -0.214547 0.834473 0.108466 0.115 Uiso 1 1 calc GR . . . .
C00N C -0.3274(2) 0.6202(2) 0.4657(2) 0.0709(5) Uani 1 1 d . . . . .
H00R H -0.415827 0.590499 0.450697 0.106 Uiso 1 1 calc GR . . . .
H00S H -0.376675 0.710950 0.492255 0.106 Uiso 1 1 calc GR . . . .
H00T H -0.269583 0.545687 0.531169 0.106 Uiso 1 1 calc GR . . . .

loop_
_atom_site_aniso_label
_atom_site_aniso_U_11
_atom_site_aniso_U_22
_atom_site_aniso_U_33
_atom_site_aniso_U_23
_atom_site_aniso_U_13
_atom_site_aniso_U_12
O001 0.0654(8) 0.0547(6) 0.0500(7) -0.0212(5) -0.0144(5) -0.0157(6)
O002 0.0494(7) 0.0554(7) 0.0720(8) -0.0173(6) -0.0140(6) -0.0156(6)
O003 0.0657(8) 0.0691(8) 0.0417(6) -0.0187(5) 0.0043(5) -0.0315(6)
O004 0.0624(8) 0.0818(9) 0.0633(8) -0.0234(6) -0.0030(6) -0.0390(7)
C005 0.0490(9) 0.0403(7) 0.0378(8) -0.0102(6) -0.0032(6) -0.0117(7)
C006 0.0453(9) 0.0425(8) 0.0436(8) -0.0108(6) -0.0077(7) -0.0142(7)
C007 0.0450(9) 0.0424(8) 0.0395(8) -0.0095(6) -0.0099(6) -0.0079(7)
C008 0.0510(9) 0.0415(8) 0.0429(8) -0.0148(6) -0.0113(7) -0.0104(7)
C009 0.0508(9) 0.0466(8) 0.0375(8) -0.0119(6) -0.0094(7) -0.0163(7)
C00A 0.0544(10) 0.0471(8) 0.0427(9) -0.0086(7) -0.0137(7) -0.0097(8)
C00B 0.0564(10) 0.0466(8) 0.0515(9) -0.0167(7) -0.0011(8) -0.0214(8)
C00C 0.0539(10) 0.0446(8) 0.0339(8) -0.0142(6) -0.0104(7) -0.0085(7)
C00D 0.0459(9) 0.0488(8) 0.0388(8) -0.0158(7) -0.0054(6) -0.0133(7)
C00E 0.0533(10) 0.0397(7) 0.0391(8) -0.0088(6) -0.0098(7) -0.0133(7)
C00F 0.0475(9) 0.0576(9) 0.0388(8) -0.0105(7) -0.0068(7) -0.0119(8)
C00G 0.0639(11) 0.0391(8) 0.0461(9) -0.0105(7) -0.0086(8) -0.0130(8)
C00H 0.0455(9) 0.0432(8) 0.0504(9) -0.0125(7) -0.0068(7) -0.0142(7)
C00I 0.0477(9) 0.0514(9) 0.0389(8) -0.0094(7) -0.0026(7) -0.0150(7)
C00J 0.0595(11) 0.0510(9) 0.0503(9) -0.0193(7) -0.0181(8) -0.0038(8)
C00K 0.0688(12) 0.0560(10) 0.0727(12) -0.0017(9) -0.0265(10) -0.0253(9)
C00L 0.0702(12) 0.0741(12) 0.0563(11) -0.0207(9) 0.0119(9) -0.0380(10)
C00M 0.0864(15) 0.0821(13) 0.0654(12) -0.0224(10) -0.0329(11) -0.0114(12)
C00N 0.0572(12) 0.0785(13) 0.0796(14) -0.0167(11) 0.0033(10) -0.0343(10)

loop_
_atom_type_symbol
_atom_type_description
_atom_type_scat_dispersion_real
_atom_type_scat_dispersion_imag
_atom_type_scat_source
C C 0.0033 0.0016 'International Tables Vol C Tables 4.2.6.8 and 6.1.1.4'
H H 0.0000 0.0000 'International Tables Vol C Tables 4.2.6.8 and 6.1.1.4'
O O 0.0106 0.0060 'International Tables Vol C Tables 4.2.6.8 and 6.1.1.4'

loop_
_geom_angle_atom_site_label_1
_geom_angle_atom_site_label_2
_geom_angle_atom_site_label_3
_geom_angle
_geom_angle_site_symmetry_1
_geom_angle_site_symmetry_3
_geom_angle_publ_flag
C008 O001 C00M 113.89(12) . . ?
C005 O003 C00L 118.04(12) . . ?
C00H O004 C00N 117.69(13) . . ?
O003 C005 C006 125.31(14) . . ?
O003 C005 C008 114.67(13) . . ?
C006 C005 C008 120.01(14) . . ?
C005 C006 C007 120.18(14) . . ?
C006 C007 C00F 122.98(14) . . ?
C00I C007 C006 119.36(13) . . ?
C00I C007 C00F 117.66(13) . . ?
O001 C008 C005 119.66(13) . . ?
O001 C008 C00H 120.39(14) . . ?
C00H C008 C005 119.92(13) . . ?
C00C C009 C00K 121.38(14) . . ?
C00E C009 C00C 119.28(14) . . ?
C00E C009 C00K 119.34(14) . . ?
C00F C00A C00J 124.27(16) . . ?
C00G C00B C00D 119.65(15) . . ?
C009 C00C C00J 121.52(14) . . ?
C00G C00C C009 118.05(14) . . ?
C00G C00C C00J 120.42(14) . . ?
O002 C00D C00B 117.64(14) . . ?
O002 C00D C00E 123.05(14) . . ?
C00B C00D C00E 119.31(15) . . ?
C00D C00E C009 121.59(14) . . ?
C00A C00F C007 129.03(15) . . ?
C00B C00G C00C 122.13(14) . . ?
O004 C00H C008 115.37(13) . . ?
O004 C00H C00I 124.78(14) . . ?
C00I C00H C008 119.85(14) . . ?
C00H C00I C007 120.66(14) . . ?
C00A C00J C00C 113.03(13) . . ?

loop_
_geom_bond_atom_site_label_1
_geom_bond_atom_site_label_2
_geom_bond_distance
_geom_bond_site_symmetry_2
_geom_bond_publ_flag
O001 C008 1.3823(17) . ?
O001 C00M 1.425(2) . ?
O002 C00D 1.3697(19) . ?
O003 C005 1.3656(18) . ?
O003 C00L 1.415(2) . ?
O004 C00H 1.3669(19) . ?
O004 C00N 1.421(2) . ?
C005 C006 1.383(2) . ?
C005 C008 1.396(2) . ?
C006 C007 1.395(2) . ?
C007 C00F 1.470(2) . ?
C007 C00I 1.391(2) . ?
C008 C00H 1.388(2) . ?
C009 C00C 1.404(2) . ?
C009 C00E 1.389(2) . ?
C009 C00K 1.502(2) . ?
C00A C00F 1.308(2) . ?
C00A C00J 1.506(2) . ?
C00B C00D 1.380(2) . ?
C00B C00G 1.378(2) . ?
C00C C00G 1.389(2) . ?
C00C C00J 1.510(2) . ?
C00D C00E 1.380(2) . ?
C00H C00I 1.381(2) . ?
